data_1519630
loop_
_publ_author_name
'Kumar, Yalla Kiran'
'Kumar, Gadi Ranjith'
'Reddy, Thota Jagadeshwar'
'Sridhar, Balasubramanian'
'Reddy, Maddi Sridhar'

_publ_section_title
;
 Synthesis of 3-Sulfonylamino Quinolines from 1-(2-Aminophenyl) Propargyl
 Alcohols through a Ag(I)-Catalyzed Hydroamination, (2 + 3) Cycloaddition,
 and an Unusual Strain-Driven Ring Expansion.
;
_journal_issue 9
_journal_name_full 'Organic letters'
_journal_page_first 2226
_journal_page_last 2229
_journal_paper_doi 10.1021/acs.orglett.5b00832
_journal_volume 17
_journal_year 2015
_chemical_formula_moiety 'C16 H14 N2 O2 S'
_chemical_formula_sum 'C16 H14 N2 O2 S'
_chemical_formula_weight 298.35
_space_group_crystal_system monoclinic
_space_group_IT_number 14
_space_group_name_Hall '-P 2ybc'
_space_group_name_H-M_alt 'P 1 21/c 1'
_symmetry_space_group_name_Hall '-P 2ybc'
_symmetry_space_group_name_H-M 'P 1 21/c 1'
_atom_sites_solution_hydrogens mixed
_audit_creation_method SHELXL-2014/7
_cell_angle_alpha 90
_cell_angle_beta 118.102(2)
_cell_angle_gamma 90
_cell_formula_units_Z 4
_cell_length_a 11.2250(18)
_cell_length_b 13.361(2)
_cell_length_c 11.0143(18)
_cell_measurement_reflns_used 6439
_cell_measurement_temperature 294(2)
_cell_measurement_theta_max 27.70
_cell_measurement_theta_min 2.56
_cell_volume 1457.2(4)
_computing_cell_refinement 'SAINT (Bruker, 2001)'
_computing_data_collection 'SMART (Bruker, 2001)'
_computing_data_reduction 'SAINT Bruker, 2001'
_computing_molecular_graphics 'SHELXL2014 (Sheldrick, 2015)'
_computing_publication_material 'SHELXL2014 (Sheldrick, 2015)'
_computing_structure_refinement 'SHELXL-2014/7 (Sheldrick, 2015)'
_computing_structure_solution 'SHELXL-2014/7 (Sheldrick, 2015)'
_diffrn_ambient_temperature 294(2)
_diffrn_measured_fraction_theta_full 1.000
_diffrn_measured_fraction_theta_max 0.966
_diffrn_measurement_device_type 'Bruker SMART APEX CCD area-detector'
_diffrn_measurement_method \w
_diffrn_radiation_type MoK\a
_diffrn_radiation_wavelength 0.71073
_diffrn_reflns_av_R_equivalents 0.0262
_diffrn_reflns_av_unetI/netI 0.0188
_diffrn_reflns_laue_measured_fraction_full 1.000
_diffrn_reflns_laue_measured_fraction_max 0.966
_diffrn_reflns_limit_h_max 14
_diffrn_reflns_limit_h_min -14
_diffrn_reflns_limit_k_max 17
_diffrn_reflns_limit_k_min -17
_diffrn_reflns_limit_l_max 14
_diffrn_reflns_limit_l_min -14
_diffrn_reflns_number 16741
_diffrn_reflns_point_group_measured_fraction_full 1.000
_diffrn_reflns_point_group_measured_fraction_max 0.966
_diffrn_reflns_theta_full 25.242
_diffrn_reflns_theta_max 28.428
_diffrn_reflns_theta_min 2.057
_exptl_absorpt_coefficient_mu 0.228
_exptl_absorpt_correction_T_max 0.95
_exptl_absorpt_correction_T_min 0.87
_exptl_absorpt_correction_type multi-scan
_exptl_absorpt_process_details 'SADABS; Bruker,2001'
_exptl_crystal_colour colorless
_exptl_crystal_density_diffrn 1.360
_exptl_crystal_description needle
_exptl_crystal_F_000 624
_exptl_crystal_size_max 0.150
_exptl_crystal_size_mid 0.080
_exptl_crystal_size_min 0.060
_refine_diff_density_max 0.397
_refine_diff_density_min -0.204
_refine_diff_density_rms 0.052
_refine_ls_extinction_method none
_refine_ls_goodness_of_fit_ref 1.087
_refine_ls_hydrogen_treatment mixed
_refine_ls_matrix_type full
_refine_ls_number_parameters 195
_refine_ls_number_reflns 3538
_refine_ls_number_restraints 0
_refine_ls_restrained_S_all 1.087
_refine_ls_R_factor_all 0.0598
_refine_ls_R_factor_gt 0.0526
_refine_ls_shift/su_max 0.000
_refine_ls_shift/su_mean 0.000
_refine_ls_structure_factor_coef Fsqd
_refine_ls_weighting_details 'w=1/[\s^2^(Fo^2^)+(0.0668P)^2^+0.5532P] where P=(Fo^2^+2Fc^2^)/3'
_refine_ls_weighting_scheme calc
_refine_ls_wR_factor_gt 0.1324
_refine_ls_wR_factor_ref 0.1378
_reflns_Friedel_coverage 0.000
_reflns_number_gt 3110
_reflns_number_total 3538
_reflns_threshold_expression 'I > 2\s(I)'
_cod_data_source_file 5vbf.cif
_cod_data_source_block ay80
_cod_depositor_comments 'Adding full bibliography for 1519629--1519631.cif.'
_cod_database_code 1519630
_shelx_shelxl_version_number 2014/7
_shelx_space_group_comment
;
The symmetry employed for this shelxl refinement is uniquely defined
by the following loop, which should always be used as a source of
symmetry information in preference to the above space-group names.
They are only intended as comments.
;
_shelx_estimated_absorpt_t_min 0.967
_shelx_estimated_absorpt_t_max 0.986

loop_
_space_group_symop_operation_xyz
'x, y, z'
'-x, y+1/2, -z+1/2'
'-x, -y, -z'
'x, -y-1/2, z-1/2'

loop_
_atom_site_label
_atom_site_type_symbol
_atom_site_fract_x
_atom_site_fract_y
_atom_site_fract_z
_atom_site_U_iso_or_equiv
_atom_site_adp_type
_atom_site_occupancy
_atom_site_site_symmetry_order
_atom_site_calc_flag
_atom_site_refinement_flags_posn
_atom_site_refinement_flags_adp
C1 C 0.90364(16) 0.14267(12) 0.22065(16) 0.0343(3) Uani 1 1 d . .
C2 C 0.87397(18) 0.21790(13) 0.12091(19) 0.0406(4) Uani 1 1 d . .
H2 H 0.8061 0.2634 0.1074 0.049 Uiso 1 1 calc R U
C3 C 1.03632(17) 0.16087(13) 0.06742(17) 0.0392(4) Uani 1 1 d . .
C4 C 1.1064(2) 0.17218(17) -0.0097(2) 0.0536(5) Uani 1 1 d . .
H4 H 1.0858 0.2256 -0.0705 0.064 Uiso 1 1 calc R U
C5 C 1.2039(2) 0.10567(18) 0.0041(2) 0.0578(6) Uani 1 1 d . .
H5 H 1.2487 0.1136 -0.0479 0.069 Uiso 1 1 calc R U
C6 C 1.2367(2) 0.02608(18) 0.0953(2) 0.0553(5) Uani 1 1 d . .
H6 H 1.3030 -0.0192 0.1034 0.066 Uiso 1 1 calc R U
C7 C 1.17255(19) 0.01361(15) 0.1734(2) 0.0471(4) Uani 1 1 d . .
H7 H 1.1962 -0.0398 0.2346 0.057 Uiso 1 1 calc R U
C8 C 1.07038(17) 0.08110(13) 0.16230(17) 0.0362(4) Uani 1 1 d . .
C9 C 1.00031(18) 0.07198(13) 0.24175(16) 0.0365(4) Uani 1 1 d . .
C10 C 1.0317(3) -0.01127(18) 0.3435(2) 0.0610(6) Uani 1 1 d . .
H10A H 1.1183 0.0003 0.4217 0.092 Uiso 1 1 calc R U
H10B H 1.0332 -0.0737 0.3011 0.092 Uiso 1 1 calc R U
H10C H 0.9637 -0.0137 0.3729 0.092 Uiso 1 1 calc R U
C11 C 0.57651(18) 0.20244(14) 0.14328(19) 0.0429(4) Uani 1 1 d . .
C12 C 0.5030(2) 0.1909(2) 0.0027(2) 0.0610(6) Uani 1 1 d . .
H12 H 0.5067 0.1315 -0.0393 0.073 Uiso 1 1 calc R U
C13 C 0.4230(3) 0.2700(3) -0.0750(3) 0.0833(9) Uani 1 1 d . .
H13 H 0.3735 0.2638 -0.1701 0.100 Uiso 1 1 calc R U
C14 C 0.4166(3) 0.3569(3) -0.0125(3) 0.0865(9) Uani 1 1 d . .
H14 H 0.3616 0.4089 -0.0654 0.104 Uiso 1 1 calc R U
C15 C 0.4901(3) 0.3679(2) 0.1262(3) 0.0857(9) Uani 1 1 d . .
H15 H 0.4859 0.4275 0.1677 0.103 Uiso 1 1 calc R U
C16 C 0.5706(3) 0.29097(17) 0.2053(2) 0.0640(6) Uani 1 1 d . .
H16 H 0.6209 0.2984 0.3001 0.077 Uiso 1 1 calc R U
N1 N 0.93559(16) 0.22811(12) 0.04580(16) 0.0454(4) Uani 1 1 d . .
N2 N 0.83616(15) 0.14278(12) 0.30343(16) 0.0405(3) Uani 1 1 d . .
H1N H 0.866(2) 0.1786(19) 0.376(2) 0.062(7) Uiso 1 1 d . .
O1 O 0.66074(17) 0.02006(11) 0.16312(19) 0.0655(4) Uani 1 1 d . .
O2 O 0.66438(16) 0.09989(11) 0.36847(17) 0.0587(4) Uani 1 1 d . .
S1 S 0.68245(5) 0.10592(3) 0.24846(5) 0.04213(16) Uani 1 1 d . .

loop_
_atom_site_aniso_label
_atom_site_aniso_U_11
_atom_site_aniso_U_22
_atom_site_aniso_U_33
_atom_site_aniso_U_23
_atom_site_aniso_U_13
_atom_site_aniso_U_12
C1 0.0383(8) 0.0359(8) 0.0320(8) -0.0043(6) 0.0194(7) -0.0019(7)
C2 0.0437(9) 0.0362(8) 0.0470(10) 0.0034(7) 0.0255(8) 0.0048(7)
C3 0.0400(9) 0.0425(9) 0.0383(8) -0.0002(7) 0.0211(7) -0.0004(7)
C4 0.0549(11) 0.0617(13) 0.0575(12) 0.0099(10) 0.0376(10) 0.0022(9)
C5 0.0524(11) 0.0757(15) 0.0609(13) -0.0030(11) 0.0396(10) -0.0023(10)
C6 0.0447(10) 0.0667(13) 0.0594(12) -0.0080(10) 0.0287(9) 0.0090(9)
C7 0.0463(10) 0.0498(11) 0.0466(10) 0.0011(8) 0.0229(8) 0.0110(8)
C8 0.0366(8) 0.0399(8) 0.0319(8) -0.0033(6) 0.0160(7) 0.0010(7)
C9 0.0422(8) 0.0391(8) 0.0284(7) 0.0000(6) 0.0168(6) 0.0023(7)
C10 0.0756(15) 0.0655(14) 0.0549(12) 0.0254(10) 0.0414(11) 0.0261(11)
C11 0.0396(9) 0.0475(10) 0.0461(10) -0.0005(8) 0.0239(8) -0.0035(7)
C12 0.0536(12) 0.0786(15) 0.0509(11) -0.0065(11) 0.0248(10) -0.0129(11)
C13 0.0587(14) 0.123(3) 0.0542(14) 0.0195(16) 0.0148(11) -0.0053(16)
C14 0.0643(16) 0.088(2) 0.094(2) 0.0357(18) 0.0269(15) 0.0155(15)
C15 0.0880(19) 0.0619(16) 0.094(2) 0.0091(14) 0.0314(17) 0.0260(14)
C16 0.0718(14) 0.0554(13) 0.0577(13) -0.0017(10) 0.0246(11) 0.0151(11)
N1 0.0501(9) 0.0438(8) 0.0509(9) 0.0119(7) 0.0309(7) 0.0072(7)
N2 0.0448(8) 0.0464(8) 0.0383(8) -0.0071(7) 0.0262(7) -0.0027(7)
O1 0.0668(10) 0.0442(8) 0.0909(12) -0.0241(8) 0.0416(9) -0.0122(7)
O2 0.0665(9) 0.0607(9) 0.0691(10) 0.0158(7) 0.0485(8) 0.0062(7)
S1 0.0484(3) 0.0351(2) 0.0533(3) -0.00300(18) 0.0326(2) -0.00312(17)

loop_
_atom_type_symbol
_atom_type_description
_atom_type_scat_dispersion_real
_atom_type_scat_dispersion_imag
_atom_type_scat_source
C C 0.0033 0.0016 'International Tables Vol C Tables 4.2.6.8 and 6.1.1.4'
H H 0.0000 0.0000 'International Tables Vol C Tables 4.2.6.8 and 6.1.1.4'
N N 0.0061 0.0033 'International Tables Vol C Tables 4.2.6.8 and 6.1.1.4'
O O 0.0106 0.0060 'International Tables Vol C Tables 4.2.6.8 and 6.1.1.4'
S S 0.1246 0.1234 'International Tables Vol C Tables 4.2.6.8 and 6.1.1.4'

loop_
_geom_angle_atom_site_label_1
_geom_angle_atom_site_label_2
_geom_angle_atom_site_label_3
_geom_angle
C9 C1 C2 120.03(15)
C9 C1 N2 120.34(15)
C2 C1 N2 119.58(15)
N1 C2 C1 124.40(16)
N1 C2 H2 117.8
C1 C2 H2 117.8
N1 C3 C4 118.16(16)
N1 C3 C8 122.34(15)
C4 C3 C8 119.49(16)
C5 C4 C3 120.63(19)
C5 C4 H4 119.7
C3 C4 H4 119.7
C4 C5 C6 120.38(18)
C4 C5 H5 119.8
C6 C5 H5 119.8
C7 C6 C5 120.67(18)
C7 C6 H6 119.7
C5 C6 H6 119.7
C6 C7 C8 120.81(18)
C6 C7 H7 119.6
C8 C7 H7 119.6
C3 C8 C7 117.99(16)
C3 C8 C9 118.77(15)
C7 C8 C9 123.24(16)
C1 C9 C8 117.13(15)
C1 C9 C10 121.71(16)
C8 C9 C10 121.16(16)
C9 C10 H10A 109.5
C9 C10 H10B 109.5
H10A C10 H10B 109.5
C9 C10 H10C 109.5
H10A C10 H10C 109.5
H10B C10 H10C 109.5
C12 C11 C16 120.5(2)
C12 C11 S1 121.13(17)
C16 C11 S1 118.34(16)
C11 C12 C13 118.5(2)
C11 C12 H12 120.7
C13 C12 H12 120.7
C14 C13 C12 120.5(3)
C14 C13 H13 119.7
C12 C13 H13 119.7
C15 C14 C13 120.6(3)
C15 C14 H14 119.7
C13 C14 H14 119.7
C14 C15 C16 120.0(3)
C14 C15 H15 120.0
C16 C15 H15 120.0
C15 C16 C11 119.8(2)
C15 C16 H16 120.1
C11 C16 H16 120.1
C2 N1 C3 117.26(15)
C1 N2 S1 123.58(12)
C1 N2 H1N 120.1(16)
S1 N2 H1N 113.9(16)
O1 S1 O2 120.52(10)
O1 S1 N2 108.23(9)
O2 S1 N2 105.21(9)
O1 S1 C11 107.52(10)
O2 S1 C11 107.60(9)
N2 S1 C11 107.09(8)

loop_
_geom_bond_atom_site_label_1
_geom_bond_atom_site_label_2
_geom_bond_distance
C1 C9 1.373(2)
C1 C2 1.408(2)
C1 N2 1.434(2)
C2 N1 1.312(2)
C2 H2 0.9300
C3 N1 1.374(2)
C3 C4 1.412(2)
C3 C8 1.413(2)
C4 C5 1.361(3)
C4 H4 0.9300
C5 C6 1.389(3)
C5 H5 0.9300
C6 C7 1.367(3)
C6 H6 0.9300
C7 C8 1.418(2)
C7 H7 0.9300
C8 C9 1.431(2)
C9 C10 1.498(3)
C10 H10A 0.9600
C10 H10B 0.9600
C10 H10C 0.9600
C11 C12 1.378(3)
C11 C16 1.383(3)
C11 S1 1.767(2)
C12 C13 1.389(4)
C12 H12 0.9300
C13 C14 1.369(5)
C13 H13 0.9300
C14 C15 1.360(4)
C14 H14 0.9300
C15 C16 1.375(3)
C15 H15 0.9300
C16 H16 0.9300
N2 S1 1.6130(16)
N2 H1N 0.85(2)
O1 S1 1.4294(15)
O2 S1 1.4309(15)

loop_
_geom_hbond_atom_site_label_D
_geom_hbond_atom_site_label_H
_geom_hbond_atom_site_label_A
_geom_hbond_distance_DH
_geom_hbond_distance_HA
_geom_hbond_distance_DA
_geom_hbond_angle_DHA
_geom_hbond_site_symmetry_A
N2 H1N N1 0.85(2) 2.07(3) 2.922(2) 177(2) 4_566

loop_
_geom_torsion_atom_site_label_1
_geom_torsion_atom_site_label_2
_geom_torsion_atom_site_label_3
_geom_torsion_atom_site_label_4
_geom_torsion
C9 C1 C2 N1 -1.9(3)
N2 C1 C2 N1 175.73(17)
N1 C3 C4 C5 -177.7(2)
C8 C3 C4 C5 1.6(3)
C3 C4 C5 C6 -0.6(3)
C4 C5 C6 C7 -0.5(3)
C5 C6 C7 C8 0.5(3)
N1 C3 C8 C7 177.73(17)
C4 C3 C8 C7 -1.6(3)
N1 C3 C8 C9 -2.0(3)
C4 C3 C8 C9 178.68(17)
C6 C7 C8 C3 0.5(3)
C6 C7 C8 C9 -179.73(18)
C2 C1 C9 C8 2.1(2)
N2 C1 C9 C8 -175.44(15)
C2 C1 C9 C10 -177.94(18)
N2 C1 C9 C10 4.5(3)
C3 C8 C9 C1 -0.3(2)
C7 C8 C9 C1 179.96(17)
C3 C8 C9 C10 179.75(18)
C7 C8 C9 C10 0.0(3)
C16 C11 C12 C13 0.0(3)
S1 C11 C12 C13 -178.98(18)
C11 C12 C13 C14 -0.7(4)
C12 C13 C14 C15 1.1(5)
C13 C14 C15 C16 -0.7(5)
C14 C15 C16 C11 0.0(5)
C12 C11 C16 C15 0.4(4)
S1 C11 C16 C15 179.4(2)
C1 C2 N1 C3 -0.5(3)
C4 C3 N1 C2 -178.31(18)
C8 C3 N1 C2 2.4(3)
C9 C1 N2 S1 -105.68(18)
C2 C1 N2 S1 76.7(2)
C1 N2 S1 O1 39.06(17)
C1 N2 S1 O2 169.12(14)
C1 N2 S1 C11 -76.59(16)
C12 C11 S1 O1 -6.65(19)
C16 C11 S1 O1 174.36(17)
C12 C11 S1 O2 -137.86(17)
C16 C11 S1 O2 43.15(19)
C12 C11 S1 N2 109.47(17)
C16 C11 S1 N2 -69.53(18)
